data_2210328
loop_
_publ_author_name
'Seethalakshmi, T.'
'Venkatesan, P.'
'Butcher, Ray J.'
'Nallu, M.'
'Kaliannan, P.'

_publ_section_title
;
 2-Amino-(1-methylphenyl)pyridinium bromide
;
_journal_coeditor_code LH2155
_journal_issue 9
_journal_name_full 'Acta Crystallographica Section E'
_journal_page_first o4010
_journal_page_last o4011
_journal_paper_doi 10.1107/S1600536806032843
_journal_volume 62
_journal_year 2006
_chemical_formula_iupac 'C12 H13 N2 +, Br -'
_chemical_formula_moiety 'C12 H13 N2 +, Br -'
_chemical_formula_sum 'C12 H13 Br N2'
_chemical_formula_weight 265.15
_chemical_name_systematic
;
2-Amino-(1-methylphenyl)pyridinium bromide
;
_space_group_IT_number 15
_symmetry_cell_setting monoclinic
_symmetry_space_group_name_Hall '-C 2yc'
_symmetry_space_group_name_H-M 'C 1 2/c 1'
_atom_sites_solution_hydrogens geom
_atom_sites_solution_primary direct
_atom_sites_solution_secondary difmap
_audit_creation_method SHELXL-97
_cell_angle_alpha 90.00
_cell_angle_beta 98.0230(10)
_cell_angle_gamma 90.00
_cell_formula_units_Z 8
_cell_length_a 18.4425(10)
_cell_length_b 6.5063(4)
_cell_length_c 18.8979(11)
_cell_measurement_reflns_used 8452
_cell_measurement_temperature 103(2)
_cell_measurement_theta_max 30.72
_cell_measurement_theta_min 2.34
_cell_volume 2245.4(2)
_computing_cell_refinement 'SAINT-Plus (Bruker, 1999)'
_computing_data_collection 'SMART (Bruker, 1998)'
_computing_data_reduction SAINT-Plus
_computing_molecular_graphics 'PLATON (Spek, 2003)'
_computing_publication_material 'SHELXTL (Bruker,1999)'
_computing_structure_refinement 'SHELXL97 (Sheldrick, 1997)'
_computing_structure_solution 'SHELXS97 (Sheldrick, 1997)'
_diffrn_ambient_temperature 103(2)
_diffrn_measured_fraction_theta_full 0.992
_diffrn_measured_fraction_theta_max 0.928
_diffrn_measurement_device_type 'Bruker SMART CCD'
_diffrn_measurement_method '\f and \w'
_diffrn_radiation_monochromator graphite
_diffrn_radiation_source 'fine-focus sealed tube'
_diffrn_radiation_type MoK\a
_diffrn_radiation_wavelength 0.71073
_diffrn_reflns_av_R_equivalents 0.0159
_diffrn_reflns_av_sigmaI/netI 0.0144
_diffrn_reflns_limit_h_max 26
_diffrn_reflns_limit_h_min -26
_diffrn_reflns_limit_k_max 9
_diffrn_reflns_limit_k_min -9
_diffrn_reflns_limit_l_max 20
_diffrn_reflns_limit_l_min -27
_diffrn_reflns_number 12321
_diffrn_reflns_theta_full 25.00
_diffrn_reflns_theta_max 30.83
_diffrn_reflns_theta_min 2.23
_diffrn_standards_decay_% 0
_diffrn_standards_number 0
_exptl_absorpt_coefficient_mu 3.629
_exptl_absorpt_correction_T_max 0.163
_exptl_absorpt_correction_T_min 0.138
_exptl_absorpt_correction_type multi-scan
_exptl_absorpt_process_details '(SADABS; Sheldrick, 1996)'
_exptl_crystal_colour colourless
_exptl_crystal_density_diffrn 1.569
_exptl_crystal_density_method 'not measured'
_exptl_crystal_description Block
_exptl_crystal_F_000 1072
_exptl_crystal_size_max 0.56
_exptl_crystal_size_mid 0.50
_exptl_crystal_size_min 0.50
_refine_diff_density_max 0.806
_refine_diff_density_min -0.335
_refine_ls_extinction_coef 0.0006(2)
_refine_ls_extinction_expression Fc^*^=kFc[1+0.001xFc^2^\l^3^/sin(2\q)]^-1/4^
_refine_ls_extinction_method SHELXL97
_refine_ls_goodness_of_fit_ref 1.069
_refine_ls_hydrogen_treatment constr
_refine_ls_matrix_type full
_refine_ls_number_parameters 137
_refine_ls_number_reflns 3270
_refine_ls_number_restraints 0
_refine_ls_restrained_S_all 1.069
_refine_ls_R_factor_all 0.0228
_refine_ls_R_factor_gt 0.0205
_refine_ls_shift/su_max 0.002
_refine_ls_shift/su_mean 0.000
_refine_ls_structure_factor_coef Fsqd
_refine_ls_weighting_details 'calc w=1/[\s^2^(Fo^2^)+(0.0284P)^2^+2.2052P] where P=(Fo^2^+2Fc^2^)/3'
_refine_ls_weighting_scheme calc
_refine_ls_wR_factor_gt 0.0518
_refine_ls_wR_factor_ref 0.0529
_reflns_number_gt 3025
_reflns_number_total 3270
_reflns_threshold_expression I>2\s(I)
_cod_data_source_file lh2155.cif
_cod_data_source_block I
_cod_depositor_comments
;
The following automatic conversions were performed:
'_symmetry_cell_setting' value 'Monoclinic' changed to 'monoclinic'
according to '/home/saulius/struct/CIF-dictionaries/cif_core.dic'
dictionary named 'cif_core.dic' version 2.4.1 from 2010-06-29.

Automatic conversion script
Id: cif_fix_enum 1527 2010-12-29 10:47:43Z saulius 

The following automatic conversions were performed:

'_symmetry_cell_setting' value 'Monoclinic' changed to 'monoclinic'
according to /home/saulius/struct/CIF-dictionaries/cif_core.dic
dictionary named 'cif_core.dic' version 2.4.1 from 2010-06-29.

Automatic conversion script
Id: cif_fix_values 1715 2011-07-08 13:25:40Z adriana 
;
_cod_original_sg_symbol_H-M C2/c
_cod_database_code 2210328
_cod_database_fobs_code 2210328

loop_
_symmetry_equiv_pos_as_xyz
'x, y, z'
'-x, y, -z+1/2'
'x+1/2, y+1/2, z'
'-x+1/2, y+1/2, -z+1/2'
'-x, -y, -z'
'x, -y, z-1/2'
'-x+1/2, -y+1/2, -z'
'x+1/2, -y+1/2, z-1/2'

loop_
_atom_site_type_symbol
_atom_site_label
_atom_site_fract_x
_atom_site_fract_y
_atom_site_fract_z
_atom_site_U_iso_or_equiv
_atom_site_adp_type
_atom_site_calc_flag
_atom_site_refinement_flags
_atom_site_occupancy
Br Br -0.148874(6) 0.435921(19) 0.459548(6) 0.01557(6) Uani d . 1
N N1 0.07764(6) -0.02419(17) 0.40440(6) 0.0140(2) Uani d . 1
N N2 0.01952(6) 0.26374(17) 0.44552(6) 0.0169(2) Uani d . 1
H H2B 0.0624 0.3204 0.4597 0.020 Uiso calc R 1
H H2C -0.0209 0.3289 0.4518 0.020 Uiso calc R 1
C C1 0.01578(7) 0.07946(18) 0.41461(6) 0.0125(2) Uani d . 1
C C2 -0.05288(7) -0.0132(2) 0.39095(7) 0.0160(2) Uani d . 1
H H2A -0.0968 0.0551 0.3982 0.019 Uiso calc R 1
C C3 -0.05630(8) -0.2000(2) 0.35777(7) 0.0199(3) Uani d . 1
H H3A -0.1025 -0.2606 0.3415 0.024 Uiso calc R 1
C C4 0.00863(8) -0.3030(2) 0.34768(8) 0.0221(3) Uani d . 1
H H4A 0.0068 -0.4325 0.3243 0.027 Uiso calc R 1
C C5 0.07376(8) -0.2137(2) 0.37200(7) 0.0197(3) Uani d . 1
H H5A 0.1178 -0.2839 0.3665 0.024 Uiso calc R 1
C C6 0.15005(7) 0.0736(2) 0.42223(7) 0.0163(2) Uani d . 1
H H6A 0.1884 -0.0339 0.4273 0.020 Uiso calc R 1
H H6B 0.1523 0.1454 0.4687 0.020 Uiso calc R 1
C C7 0.16529(6) 0.22639(19) 0.36539(6) 0.0136(2) Uani d . 1
C C8 0.21983(7) 0.3736(2) 0.38344(7) 0.0161(2) Uani d . 1
H H8A 0.2447 0.3799 0.4309 0.019 Uiso calc R 1
C C9 0.23808(7) 0.5111(2) 0.33235(7) 0.0174(2) Uani d . 1
H H9A 0.2753 0.6108 0.3451 0.021 Uiso calc R 1
C C10 0.20200(7) 0.5031(2) 0.26259(7) 0.0174(2) Uani d . 1
H H10A 0.2150 0.5955 0.2275 0.021 Uiso calc R 1
C C11 0.14679(7) 0.3590(2) 0.24455(7) 0.0165(2) Uani d . 1
H H11A 0.1215 0.3546 0.1972 0.020 Uiso calc R 1
C C12 0.12840(7) 0.2210(2) 0.29569(7) 0.0156(2) Uani d . 1
H H12A 0.0906 0.1230 0.2830 0.019 Uiso calc R 1

loop_
_atom_site_aniso_label
_atom_site_aniso_U_11
_atom_site_aniso_U_22
_atom_site_aniso_U_33
_atom_site_aniso_U_12
_atom_site_aniso_U_13
_atom_site_aniso_U_23
Br 0.01252(7) 0.01937(8) 0.01467(8) 0.00035(4) 0.00140(4) -0.00403(4)
N1 0.0134(5) 0.0158(5) 0.0129(5) 0.0023(4) 0.0019(4) 0.0034(4)
N2 0.0127(4) 0.0171(5) 0.0205(5) -0.0001(4) 0.0008(4) -0.0037(4)
C1 0.0128(5) 0.0145(5) 0.0101(5) 0.0007(4) 0.0008(4) 0.0034(4)
C2 0.0140(5) 0.0168(5) 0.0168(6) -0.0014(4) -0.0001(4) 0.0018(5)
C3 0.0226(6) 0.0176(6) 0.0182(6) -0.0048(5) -0.0016(5) 0.0019(5)
C4 0.0324(7) 0.0131(5) 0.0205(6) 0.0006(5) 0.0029(5) -0.0006(5)
C5 0.0241(6) 0.0162(6) 0.0193(6) 0.0062(5) 0.0047(5) 0.0032(5)
C6 0.0106(5) 0.0235(6) 0.0145(6) 0.0014(4) 0.0003(4) 0.0050(5)
C7 0.0109(5) 0.0181(5) 0.0121(5) 0.0029(4) 0.0027(4) 0.0011(4)
C8 0.0124(5) 0.0219(6) 0.0135(5) 0.0019(5) 0.0003(4) -0.0007(5)
C9 0.0130(5) 0.0186(6) 0.0209(6) -0.0002(4) 0.0027(5) -0.0001(5)
C10 0.0157(5) 0.0189(6) 0.0184(6) 0.0019(5) 0.0049(5) 0.0039(5)
C11 0.0172(5) 0.0209(6) 0.0112(5) 0.0018(5) 0.0010(4) 0.0007(4)
C12 0.0147(5) 0.0187(6) 0.0130(5) 0.0001(4) 0.0005(4) 0.0005(4)

loop_
_atom_type_symbol
_atom_type_description
_atom_type_scat_dispersion_real
_atom_type_scat_dispersion_imag
_atom_type_scat_source
C C 0.0033 0.0016 'International Tables Vol C Tables 4.2.6.8 and 6.1.1.4'
H H 0.0000 0.0000 'International Tables Vol C Tables 4.2.6.8 and 6.1.1.4'
N N 0.0061 0.0033 'International Tables Vol C Tables 4.2.6.8 and 6.1.1.4'
Br Br -0.2901 2.4595 'International Tables Vol C Tables 4.2.6.8 and 6.1.1.4'

loop_
_geom_angle_atom_site_label_1
_geom_angle_atom_site_label_2
_geom_angle_atom_site_label_3
_geom_angle
C1 N1 C5 120.99(11)
C1 N1 C6 120.23(11)
C5 N1 C6 118.56(11)
C1 N2 H2B 120.0
C1 N2 H2C 120.0
H2B N2 H2C 120.0
N2 C1 N1 121.01(11)
N2 C1 C2 120.72(11)
N1 C1 C2 118.28(11)
C3 C2 C1 120.37(12)
C3 C2 H2A 119.8
C1 C2 H2A 119.8
C2 C3 C4 120.01(12)
C2 C3 H3A 120.0
C4 C3 H3A 120.0
C5 C4 C3 118.70(12)
C5 C4 H4A 120.6
C3 C4 H4A 120.6
C4 C5 N1 121.62(12)
C4 C5 H5A 119.2
N1 C5 H5A 119.2
N1 C6 C7 111.83(10)
N1 C6 H6A 109.3
C7 C6 H6A 109.3
N1 C6 H6B 109.3
C7 C6 H6B 109.3
H6A C6 H6B 107.9
C12 C7 C8 119.16(12)
C12 C7 C6 122.49(11)
C8 C7 C6 118.33(11)
C9 C8 C7 120.49(12)
C9 C8 H8A 119.8
C7 C8 H8A 119.8
C8 C9 C10 120.18(12)
C8 C9 H9A 119.9
C10 C9 H9A 119.9
C11 C10 C9 119.61(12)
C11 C10 H10A 120.2
C9 C10 H10A 120.2
C10 C11 C12 120.28(12)
C10 C11 H11A 119.9
C12 C11 H11A 119.9
C11 C12 C7 120.26(12)
C11 C12 H12A 119.9
C7 C12 H12A 119.9

loop_
_geom_bond_atom_site_label_1
_geom_bond_atom_site_label_2
_geom_bond_distance
N1 C1 1.3620(15)
N1 C5 1.3740(17)
N1 C6 1.4752(16)
N2 C1 1.3312(16)
N2 H2B 0.8800
N2 H2C 0.8800
C1 C2 1.4175(17)
C2 C3 1.3651(19)
C2 H2A 0.9500
C3 C4 1.408(2)
C3 H3A 0.9500
C4 C5 1.356(2)
C4 H4A 0.9500
C5 H5A 0.9500
C6 C7 1.5184(17)
C6 H6A 0.9900
C6 H6B 0.9900
C7 C12 1.3960(17)
C7 C8 1.3962(17)
C8 C9 1.3918(19)
C8 H8A 0.9500
C9 C10 1.3923(19)
C9 H9A 0.9500
C10 C11 1.3910(18)
C10 H10A 0.9500
C11 C12 1.3954(18)
C11 H11A 0.9500
C12 H12A 0.9500

loop_
_geom_hbond_atom_site_label_D
_geom_hbond_atom_site_label_H
_geom_hbond_atom_site_label_A
_geom_hbond_site_symmetry_A
_geom_hbond_distance_DH
_geom_hbond_distance_HA
_geom_hbond_distance_DA
_geom_hbond_angle_DHA
N2 H2B Br 5_566 0.88 2.59 3.3962(11) 152.8
N2 H2C Br . 0.88 2.48 3.3466(11) 166.6

loop_
_geom_torsion_atom_site_label_1
_geom_torsion_atom_site_label_2
_geom_torsion_atom_site_label_3
_geom_torsion_atom_site_label_4
_geom_torsion
C5 N1 C1 N2 -179.50(12)
C6 N1 C1 N2 -4.95(18)
C5 N1 C1 C2 0.01(17)
C6 N1 C1 C2 174.55(11)
N2 C1 C2 C3 178.43(12)
N1 C1 C2 C3 -1.08(18)
C1 C2 C3 C4 0.8(2)
C2 C3 C4 C5 0.5(2)
C3 C4 C5 N1 -1.6(2)
C1 N1 C5 C4 1.38(19)
C6 N1 C5 C4 -173.26(12)
C1 N1 C6 C7 -77.78(14)
C5 N1 C6 C7 96.89(13)
N1 C6 C7 C12 -20.69(17)
N1 C6 C7 C8 161.19(11)
C12 C7 C8 C9 -1.05(18)
C6 C7 C8 C9 177.13(12)
C7 C8 C9 C10 0.01(19)
C8 C9 C10 C11 1.0(2)
C9 C10 C11 C12 -1.0(2)
C10 C11 C12 C7 -0.02(19)
C8 C7 C12 C11 1.06(18)
C6 C7 C12 C11 -177.04(12)

loop_
_cod_related_entry_id
_cod_related_entry_database
_cod_related_entry_code
1 ChemSpider 14445045
